data_1558187
loop_
_publ_author_name
'Bender, Desiree N.'
'Lough, Alan J.'
'Wylie, R. Stephen'
'Gossage, Robert A.'
'Foucher, Daniel A.'

_publ_section_title
;
 Preparation and DFT Studies of \k2C,N-Hypercoordinated Oxazoline
 Organotins: Monomer Constructs for Stable Polystannanes
;
_journal_issue 5
_journal_name_full Inorganics
_journal_page_first 35
_journal_paper_doi 10.3390/inorganics8050035
_journal_volume 8
_journal_year 2020
_chemical_formula_moiety 'C29 H27 N O Sn'
_chemical_formula_sum 'C29 H27 N O Sn'
_chemical_formula_weight 524.20
_space_group_crystal_system monoclinic
_space_group_IT_number 14
_space_group_name_Hall '-P 2yn'
_space_group_name_H-M_alt 'P 1 21/n 1'
_atom_sites_solution_hydrogens geom
_audit_creation_method SHELXL-2016/6
_cell_angle_alpha 90
_cell_angle_beta 93.8460(10)
_cell_angle_gamma 90
_cell_formula_units_Z 4
_cell_length_a 9.3351(5)
_cell_length_b 18.4709(9)
_cell_length_c 14.3598(7)
_cell_measurement_reflns_used 9863
_cell_measurement_temperature 150(2)
_cell_measurement_theta_max 27.51
_cell_measurement_theta_min 2.21
_cell_volume 2470.5(2)
_computing_cell_refinement APEX2
_computing_data_collection 'APEX2 (Bruker, 2014)'
_computing_data_reduction 'SAINT (Bruker, 2014)'
_computing_molecular_graphics 'PLATON (Spek, 2009)'
_computing_publication_material 'SHELXTL (Sheldrick, 2008)'
_computing_structure_refinement 'SHELXL-2016/6 (Sheldrick, 2016)'
_computing_structure_solution 'SHELXT (Sheldrick, 2015)'
_diffrn_ambient_temperature 150(2)
_diffrn_measured_fraction_theta_full 1.000
_diffrn_measured_fraction_theta_max 0.999
_diffrn_measurement_device_type 'Bruker Kappa APEX-DUO CCD'
_diffrn_measurement_method '\f and \w scans'
_diffrn_radiation_type MoK\a
_diffrn_radiation_wavelength 0.71073
_diffrn_reflns_av_R_equivalents 0.0229
_diffrn_reflns_av_unetI/netI 0.0158
_diffrn_reflns_Laue_measured_fraction_full 1.000
_diffrn_reflns_Laue_measured_fraction_max 0.999
_diffrn_reflns_limit_h_max 12
_diffrn_reflns_limit_h_min -12
_diffrn_reflns_limit_k_max 24
_diffrn_reflns_limit_k_min -24
_diffrn_reflns_limit_l_max 17
_diffrn_reflns_limit_l_min -18
_diffrn_reflns_number 39843
_diffrn_reflns_point_group_measured_fraction_full 1.000
_diffrn_reflns_point_group_measured_fraction_max 0.999
_diffrn_reflns_theta_full 25.242
_diffrn_reflns_theta_max 27.517
_diffrn_reflns_theta_min 1.799
_diffrn_source 'sealed tube with Bruker Triumph monochromator'
_exptl_absorpt_coefficient_mu 1.054
_exptl_absorpt_correction_T_max 0.7456
_exptl_absorpt_correction_T_min 0.7028
_exptl_absorpt_correction_type multi-scan
_exptl_absorpt_process_details 'SADABS (Bruker, 2014)'
_exptl_crystal_colour colourless
_exptl_crystal_density_diffrn 1.409
_exptl_crystal_description plate
_exptl_crystal_F_000 1064
_exptl_crystal_size_max 0.290
_exptl_crystal_size_mid 0.190
_exptl_crystal_size_min 0.080
_refine_diff_density_max 0.542
_refine_diff_density_min -0.459
_refine_diff_density_rms 0.055
_refine_ls_extinction_method none
_refine_ls_goodness_of_fit_ref 1.105
_refine_ls_hydrogen_treatment constr
_refine_ls_matrix_type full
_refine_ls_number_parameters 291
_refine_ls_number_reflns 5684
_refine_ls_number_restraints 0
_refine_ls_restrained_S_all 1.105
_refine_ls_R_factor_all 0.0281
_refine_ls_R_factor_gt 0.0212
_refine_ls_shift/su_max 0.002
_refine_ls_shift/su_mean 0.000
_refine_ls_structure_factor_coef Fsqd
_refine_ls_weighting_details 'w=1/[\s^2^(Fo^2^)+(0.0116P)^2^+1.9022P] where P=(Fo^2^+2Fc^2^)/3'
_refine_ls_weighting_scheme calc
_refine_ls_wR_factor_gt 0.0423
_refine_ls_wR_factor_ref 0.0452
_reflns_Friedel_coverage 0.000
_reflns_number_gt 5023
_reflns_number_total 5684
_reflns_threshold_expression 'I > 2\s(I)'
_cod_data_source_file d17146_a7.cif
_cod_data_source_block d17146_a
_cod_original_sg_symbol_H-M 'P 21/n'
_cod_database_code 1558187
_shelx_shelxl_version_number 2016/6
_shelx_space_group_comment
; 
The symmetry employed for this shelxl refinement is uniquely defined 
by the following loop, which should always be used as a source of 
symmetry information in preference to the above space-group names. 
They are only intended as comments. 
;
_shelx_estimated_absorpt_t_min 0.750
_shelx_estimated_absorpt_t_max 0.920

loop_
_space_group_symop_operation_xyz
'x, y, z'
'-x+1/2, y+1/2, -z+1/2'
'-x, -y, -z'
'x-1/2, -y-1/2, z-1/2'

loop_
_atom_site_label
_atom_site_type_symbol
_atom_site_fract_x
_atom_site_fract_y
_atom_site_fract_z
_atom_site_U_iso_or_equiv
_atom_site_adp_type
_atom_site_occupancy
_atom_site_site_symmetry_order
_atom_site_calc_flag
_atom_site_refinement_flags_posn
_atom_site_refinement_flags_adp
_atom_site_refinement_flags_occupancy
_atom_site_disorder_assembly
_atom_site_disorder_group
Sn1 Sn 0.59494(2) 0.71994(2) 0.48644(2) 0.01973(4) Uani 1 1 d . . . . .
O1 O 1.02871(14) 0.59781(7) 0.53395(9) 0.0298(3) Uani 1 1 d . . . . .
N1 N 0.83304(15) 0.63895(7) 0.44899(10) 0.0219(3) Uani 1 1 d . . . . .
C1 C 0.89413(18) 0.62655(8) 0.52893(12) 0.0207(3) Uani 1 1 d . . . . .
C2 C 1.0663(2) 0.59046(11) 0.43772(13) 0.0299(4) Uani 1 1 d . . . . .
H2A H 1.089930 0.539529 0.423653 0.036 Uiso 1 1 calc R U . . .
H2B H 1.149939 0.621273 0.425816 0.036 Uiso 1 1 calc R U . . .
C3 C 0.93132(19) 0.61548(9) 0.37766(12) 0.0242(4) Uani 1 1 d . . . . .
C4 C 0.9620(2) 0.67894(11) 0.31466(15) 0.0378(5) Uani 1 1 d . . . . .
H4A H 0.872521 0.694653 0.281053 0.057 Uiso 1 1 calc R U . . .
H4B H 1.030777 0.664037 0.269714 0.057 Uiso 1 1 calc R U . . .
H4C H 1.002403 0.719055 0.352578 0.057 Uiso 1 1 calc R U . . .
C5 C 0.8613(2) 0.55348(11) 0.32161(13) 0.0335(4) Uani 1 1 d . . . . .
H5A H 0.770352 0.570012 0.290718 0.050 Uiso 1 1 calc R U . . .
H5B H 0.842999 0.513160 0.363542 0.050 Uiso 1 1 calc R U . . .
H5C H 0.925492 0.537356 0.274465 0.050 Uiso 1 1 calc R U . . .
C6 C 0.82706(18) 0.63958(8) 0.61711(12) 0.0204(3) Uani 1 1 d . . . . .
C7 C 0.8923(2) 0.61475(9) 0.70118(12) 0.0250(4) Uani 1 1 d . . . . .
H7A H 0.983056 0.591351 0.702143 0.030 Uiso 1 1 calc R U . . .
C8 C 0.8249(2) 0.62418(10) 0.78349(13) 0.0282(4) Uani 1 1 d . . . . .
H8A H 0.869302 0.607339 0.840900 0.034 Uiso 1 1 calc R U . . .
C9 C 0.6927(2) 0.65819(10) 0.78174(12) 0.0271(4) Uani 1 1 d . . . . .
H9A H 0.645606 0.664035 0.837868 0.033 Uiso 1 1 calc R U . . .
C10 C 0.6287(2) 0.68389(9) 0.69773(12) 0.0234(4) Uani 1 1 d . . . . .
H10A H 0.538315 0.707545 0.697503 0.028 Uiso 1 1 calc R U . . .
C11 C 0.69422(18) 0.67565(8) 0.61421(11) 0.0197(3) Uani 1 1 d . . . . .
C12 C 0.41445(19) 0.78001(10) 0.53577(11) 0.0237(4) Uani 1 1 d . . . . .
C13 C 0.4172(2) 0.85556(10) 0.54397(13) 0.0293(4) Uani 1 1 d . . . . .
H13A H 0.499972 0.881405 0.527903 0.035 Uiso 1 1 calc R U . . .
C14 C 0.3009(2) 0.89347(12) 0.57520(14) 0.0387(5) Uani 1 1 d . . . . .
H14A H 0.304905 0.944731 0.580136 0.046 Uiso 1 1 calc R U . . .
C15 C 0.1799(2) 0.85694(13) 0.59900(15) 0.0434(5) Uani 1 1 d . . . . .
H15A H 0.100789 0.882953 0.620494 0.052 Uiso 1 1 calc R U . . .
C16 C 0.1740(2) 0.78246(14) 0.59155(15) 0.0421(5) Uani 1 1 d . . . . .
H16A H 0.090758 0.757129 0.607900 0.051 Uiso 1 1 calc R U . . .
C17 C 0.2899(2) 0.74462(11) 0.56012(14) 0.0324(4) Uani 1 1 d . . . . .
H17A H 0.284482 0.693400 0.555026 0.039 Uiso 1 1 calc R U . . .
C18 C 0.49036(18) 0.64541(9) 0.39039(12) 0.0209(3) Uani 1 1 d . . . . .
C19 C 0.5032(2) 0.57053(10) 0.39970(14) 0.0309(4) Uani 1 1 d . . . . .
H19A H 0.562869 0.550845 0.449612 0.037 Uiso 1 1 calc R U . . .
C20 C 0.4296(2) 0.52431(11) 0.33670(17) 0.0415(5) Uani 1 1 d . . . . .
H20A H 0.438073 0.473387 0.344579 0.050 Uiso 1 1 calc R U . . .
C21 C 0.3449(2) 0.55184(12) 0.26313(15) 0.0403(5) Uani 1 1 d . . . . .
H21A H 0.296375 0.520033 0.219622 0.048 Uiso 1 1 calc R U . . .
C22 C 0.3303(2) 0.62564(12) 0.25263(14) 0.0340(4) Uani 1 1 d . . . . .
H22A H 0.271717 0.644817 0.201866 0.041 Uiso 1 1 calc R U . . .
C23 C 0.40142(19) 0.67201(10) 0.31635(13) 0.0262(4) Uani 1 1 d . . . . .
H23A H 0.389189 0.722825 0.309322 0.031 Uiso 1 1 calc R U . . .
C24 C 0.71535(18) 0.80360(9) 0.42401(12) 0.0215(3) Uani 1 1 d . . . . .
C25 C 0.8074(2) 0.84825(11) 0.47779(14) 0.0352(5) Uani 1 1 d . . . . .
H25A H 0.822857 0.839334 0.542844 0.042 Uiso 1 1 calc R U . . .
C26 C 0.8773(2) 0.90576(12) 0.43809(17) 0.0446(5) Uani 1 1 d . . . . .
H26A H 0.938883 0.936079 0.476247 0.053 Uiso 1 1 calc R U . . .
C27 C 0.8578(2) 0.91906(11) 0.34396(16) 0.0384(5) Uani 1 1 d . . . . .
H27A H 0.905306 0.958600 0.317039 0.046 Uiso 1 1 calc R U . . .
C28 C 0.7694(2) 0.87492(11) 0.28916(15) 0.0356(5) Uani 1 1 d . . . . .
H28A H 0.756776 0.883446 0.223887 0.043 Uiso 1 1 calc R U . . .
C29 C 0.6981(2) 0.81762(10) 0.32881(13) 0.0288(4) Uani 1 1 d . . . . .
H29A H 0.636620 0.787595 0.290146 0.035 Uiso 1 1 calc R U . . .

loop_
_atom_site_aniso_label
_atom_site_aniso_U_11
_atom_site_aniso_U_22
_atom_site_aniso_U_33
_atom_site_aniso_U_23
_atom_site_aniso_U_13
_atom_site_aniso_U_12
Sn1 0.02275(6) 0.01756(6) 0.01886(6) -0.00036(5) 0.00116(4) -0.00062(5)
O1 0.0253(7) 0.0376(7) 0.0268(7) 0.0062(6) 0.0047(5) 0.0094(6)
N1 0.0227(7) 0.0217(7) 0.0217(7) 0.0001(6) 0.0050(6) 0.0003(6)
C1 0.0212(8) 0.0155(7) 0.0258(9) 0.0014(6) 0.0047(7) -0.0004(6)
C2 0.0267(10) 0.0351(10) 0.0288(10) 0.0003(8) 0.0085(8) 0.0050(8)
C3 0.0260(9) 0.0239(8) 0.0234(9) 0.0031(7) 0.0076(7) 0.0040(7)
C4 0.0424(12) 0.0333(11) 0.0399(12) 0.0130(9) 0.0194(10) 0.0066(9)
C5 0.0431(12) 0.0319(10) 0.0256(10) -0.0036(8) 0.0026(9) 0.0069(9)
C6 0.0235(8) 0.0159(7) 0.0218(8) -0.0012(6) 0.0018(7) -0.0034(6)
C7 0.0278(9) 0.0225(8) 0.0242(9) 0.0002(7) -0.0018(7) 0.0000(7)
C8 0.0394(11) 0.0242(9) 0.0200(9) 0.0010(7) -0.0051(8) -0.0025(8)
C9 0.0384(11) 0.0244(9) 0.0191(8) -0.0034(7) 0.0061(8) -0.0054(8)
C10 0.0275(9) 0.0195(8) 0.0234(9) -0.0044(7) 0.0038(7) -0.0026(7)
C11 0.0239(8) 0.0161(7) 0.0191(8) -0.0014(6) 0.0003(7) -0.0032(6)
C12 0.0260(9) 0.0271(8) 0.0178(8) -0.0019(7) -0.0010(7) 0.0029(7)
C13 0.0340(10) 0.0271(9) 0.0266(9) -0.0015(7) 0.0008(8) 0.0043(8)
C14 0.0464(13) 0.0354(11) 0.0338(11) -0.0068(9) -0.0008(9) 0.0165(9)
C15 0.0318(11) 0.0606(15) 0.0378(12) -0.0088(10) 0.0023(9) 0.0183(10)
C16 0.0241(10) 0.0633(15) 0.0392(12) -0.0061(11) 0.0040(9) 0.0002(10)
C17 0.0285(10) 0.0373(10) 0.0311(10) -0.0043(8) 0.0002(8) -0.0006(8)
C18 0.0200(8) 0.0208(8) 0.0223(8) -0.0039(7) 0.0057(7) -0.0019(6)
C19 0.0327(10) 0.0227(9) 0.0376(11) 0.0028(8) 0.0038(8) -0.0017(8)
C20 0.0471(13) 0.0209(9) 0.0584(15) -0.0116(9) 0.0176(11) -0.0103(9)
C21 0.0374(12) 0.0453(12) 0.0394(12) -0.0213(10) 0.0106(10) -0.0183(10)
C22 0.0271(10) 0.0507(12) 0.0241(10) -0.0059(9) 0.0019(8) -0.0086(9)
C23 0.0248(9) 0.0269(9) 0.0269(9) -0.0009(7) 0.0028(7) -0.0011(7)
C24 0.0220(9) 0.0175(7) 0.0252(9) 0.0017(6) 0.0030(7) 0.0031(6)
C25 0.0408(12) 0.0354(10) 0.0293(10) -0.0008(8) 0.0006(9) -0.0121(9)
C26 0.0445(13) 0.0358(11) 0.0529(14) -0.0007(10) -0.0003(11) -0.0187(10)
C27 0.0313(11) 0.0293(10) 0.0558(14) 0.0157(10) 0.0123(10) -0.0009(8)
C28 0.0352(11) 0.0385(11) 0.0335(11) 0.0146(9) 0.0063(9) 0.0059(9)
C29 0.0297(10) 0.0296(9) 0.0265(9) 0.0043(8) -0.0022(8) 0.0013(8)

loop_
_atom_type_symbol
_atom_type_description
_atom_type_scat_dispersion_real
_atom_type_scat_dispersion_imag
_atom_type_scat_source
C C 0.0033 0.0016 'International Tables Vol C Tables 4.2.6.8 and 6.1.1.4'
H H 0.0000 0.0000 'International Tables Vol C Tables 4.2.6.8 and 6.1.1.4'
N N 0.0061 0.0033 'International Tables Vol C Tables 4.2.6.8 and 6.1.1.4'
O O 0.0106 0.0060 'International Tables Vol C Tables 4.2.6.8 and 6.1.1.4'
Sn Sn -0.6537 1.4246 'International Tables Vol C Tables 4.2.6.8 and 6.1.1.4'

loop_
_geom_angle_atom_site_label_1
_geom_angle_atom_site_label_2
_geom_angle_atom_site_label_3
_geom_angle
_geom_angle_site_symmetry_1
_geom_angle_site_symmetry_3
_geom_angle_publ_flag
C18 Sn1 C24 115.10(6) . . ?
C18 Sn1 C11 117.09(6) . . ?
C24 Sn1 C11 114.92(6) . . ?
C18 Sn1 C12 102.03(6) . . ?
C24 Sn1 C12 102.00(7) . . ?
C11 Sn1 C12 102.36(6) . . ?
C1 O1 C2 105.48(13) . . ?
C1 N1 C3 108.09(14) . . ?
N1 C1 O1 118.41(15) . . ?
N1 C1 C6 123.97(16) . . ?
O1 C1 C6 117.60(15) . . ?
O1 C2 C3 105.17(14) . . ?
O1 C2 H2A 110.7 . . ?
C3 C2 H2A 110.7 . . ?
O1 C2 H2B 110.7 . . ?
C3 C2 H2B 110.7 . . ?
H2A C2 H2B 108.8 . . ?
N1 C3 C4 109.58(14) . . ?
N1 C3 C5 108.74(15) . . ?
C4 C3 C5 110.91(16) . . ?
N1 C3 C2 102.73(14) . . ?
C4 C3 C2 112.51(16) . . ?
C5 C3 C2 111.99(15) . . ?
C3 C4 H4A 109.5 . . ?
C3 C4 H4B 109.5 . . ?
H4A C4 H4B 109.5 . . ?
C3 C4 H4C 109.5 . . ?
H4A C4 H4C 109.5 . . ?
H4B C4 H4C 109.5 . . ?
C3 C5 H5A 109.5 . . ?
C3 C5 H5B 109.5 . . ?
H5A C5 H5B 109.5 . . ?
C3 C5 H5C 109.5 . . ?
H5A C5 H5C 109.5 . . ?
H5B C5 H5C 109.5 . . ?
C7 C6 C11 121.02(16) . . ?
C7 C6 C1 120.39(16) . . ?
C11 C6 C1 118.56(15) . . ?
C8 C7 C6 119.99(17) . . ?
C8 C7 H7A 120.0 . . ?
C6 C7 H7A 120.0 . . ?
C9 C8 C7 119.80(17) . . ?
C9 C8 H8A 120.1 . . ?
C7 C8 H8A 120.1 . . ?
C8 C9 C10 120.06(17) . . ?
C8 C9 H9A 120.0 . . ?
C10 C9 H9A 120.0 . . ?
C11 C10 C9 121.43(17) . . ?
C11 C10 H10A 119.3 . . ?
C9 C10 H10A 119.3 . . ?
C10 C11 C6 117.67(16) . . ?
C10 C11 Sn1 120.17(13) . . ?
C6 C11 Sn1 122.14(12) . . ?
C17 C12 C13 117.09(17) . . ?
C17 C12 Sn1 121.20(13) . . ?
C13 C12 Sn1 121.71(14) . . ?
C14 C13 C12 121.24(19) . . ?
C14 C13 H13A 119.4 . . ?
C12 C13 H13A 119.4 . . ?
C15 C14 C13 120.2(2) . . ?
C15 C14 H14A 119.9 . . ?
C13 C14 H14A 119.9 . . ?
C14 C15 C16 119.86(19) . . ?
C14 C15 H15A 120.1 . . ?
C16 C15 H15A 120.1 . . ?
C15 C16 C17 119.9(2) . . ?
C15 C16 H16A 120.0 . . ?
C17 C16 H16A 120.0 . . ?
C16 C17 C12 121.7(2) . . ?
C16 C17 H17A 119.2 . . ?
C12 C17 H17A 119.2 . . ?
C19 C18 C23 117.78(16) . . ?
C19 C18 Sn1 122.99(14) . . ?
C23 C18 Sn1 119.21(12) . . ?
C20 C19 C18 120.72(19) . . ?
C20 C19 H19A 119.6 . . ?
C18 C19 H19A 119.6 . . ?
C21 C20 C19 120.43(19) . . ?
C21 C20 H20A 119.8 . . ?
C19 C20 H20A 119.8 . . ?
C20 C21 C22 119.86(19) . . ?
C20 C21 H21A 120.1 . . ?
C22 C21 H21A 120.1 . . ?
C21 C22 C23 119.9(2) . . ?
C21 C22 H22A 120.0 . . ?
C23 C22 H22A 120.0 . . ?
C22 C23 C18 121.26(18) . . ?
C22 C23 H23A 119.4 . . ?
C18 C23 H23A 119.4 . . ?
C25 C24 C29 117.59(17) . . ?
C25 C24 Sn1 121.23(13) . . ?
C29 C24 Sn1 121.09(13) . . ?
C24 C25 C26 121.09(19) . . ?
C24 C25 H25A 119.5 . . ?
C26 C25 H25A 119.5 . . ?
C27 C26 C25 120.4(2) . . ?
C27 C26 H26A 119.8 . . ?
C25 C26 H26A 119.8 . . ?
C28 C27 C26 119.56(19) . . ?
C28 C27 H27A 120.2 . . ?
C26 C27 H27A 120.2 . . ?
C27 C28 C29 120.23(19) . . ?
C27 C28 H28A 119.9 . . ?
C29 C28 H28A 119.9 . . ?
C24 C29 C28 121.11(18) . . ?
C24 C29 H29A 119.4 . . ?
C28 C29 H29A 119.4 . . ?

loop_
_geom_bond_atom_site_label_1
_geom_bond_atom_site_label_2
_geom_bond_distance
_geom_bond_site_symmetry_2
_geom_bond_publ_flag
Sn1 C18 2.1378(16) . ?
Sn1 C24 2.1425(17) . ?
Sn1 C11 2.1602(16) . ?
Sn1 C12 2.1752(17) . ?
O1 C1 1.361(2) . ?
O1 C2 1.455(2) . ?
N1 C1 1.268(2) . ?
N1 C3 1.485(2) . ?
C1 C6 1.469(2) . ?
C2 C3 1.549(3) . ?
C2 H2A 0.9900 . ?
C2 H2B 0.9900 . ?
C3 C4 1.520(2) . ?
C3 C5 1.522(3) . ?
C4 H4A 0.9800 . ?
C4 H4B 0.9800 . ?
C4 H4C 0.9800 . ?
C5 H5A 0.9800 . ?
C5 H5B 0.9800 . ?
C5 H5C 0.9800 . ?
C6 C7 1.393(2) . ?
C6 C11 1.406(2) . ?
C7 C8 1.387(3) . ?
C7 H7A 0.9500 . ?
C8 C9 1.383(3) . ?
C8 H8A 0.9500 . ?
C9 C10 1.393(2) . ?
C9 H9A 0.9500 . ?
C10 C11 1.391(2) . ?
C10 H10A 0.9500 . ?
C12 C17 1.398(3) . ?
C12 C13 1.401(2) . ?
C13 C14 1.391(3) . ?
C13 H13A 0.9500 . ?
C14 C15 1.378(3) . ?
C14 H14A 0.9500 . ?
C15 C16 1.381(3) . ?
C15 H15A 0.9500 . ?
C16 C17 1.389(3) . ?
C16 H16A 0.9500 . ?
C17 H17A 0.9500 . ?
C18 C19 1.394(2) . ?
C18 C23 1.394(2) . ?
C19 C20 1.391(3) . ?
C19 H19A 0.9500 . ?
C20 C21 1.374(3) . ?
C20 H20A 0.9500 . ?
C21 C22 1.377(3) . ?
C21 H21A 0.9500 . ?
C22 C23 1.389(3) . ?
C22 H22A 0.9500 . ?
C23 H23A 0.9500 . ?
C24 C25 1.388(3) . ?
C24 C29 1.390(2) . ?
C25 C26 1.389(3) . ?
C25 H25A 0.9500 . ?
C26 C27 1.374(3) . ?
C26 H26A 0.9500 . ?
C27 C28 1.370(3) . ?
C27 H27A 0.9500 . ?
C28 C29 1.392(3) . ?
C28 H28A 0.9500 . ?
C29 H29A 0.9500 . ?

loop_
_geom_torsion_atom_site_label_1
_geom_torsion_atom_site_label_2
_geom_torsion_atom_site_label_3
_geom_torsion_atom_site_label_4
_geom_torsion
_geom_torsion_site_symmetry_1
_geom_torsion_site_symmetry_2
_geom_torsion_site_symmetry_3
_geom_torsion_site_symmetry_4
_geom_torsion_publ_flag
C3 N1 C1 O1 1.3(2) . . . . ?
C3 N1 C1 C6 -177.08(15) . . . . ?
C2 O1 C1 N1 1.0(2) . . . . ?
C2 O1 C1 C6 179.51(14) . . . . ?
C1 O1 C2 C3 -2.74(18) . . . . ?
C1 N1 C3 C4 -122.64(17) . . . . ?
C1 N1 C3 C5 115.98(16) . . . . ?
C1 N1 C3 C2 -2.84(18) . . . . ?
O1 C2 C3 N1 3.34(18) . . . . ?
O1 C2 C3 C4 121.09(17) . . . . ?
O1 C2 C3 C5 -113.17(17) . . . . ?
N1 C1 C6 C7 170.47(16) . . . . ?
O1 C1 C6 C7 -7.9(2) . . . . ?
N1 C1 C6 C11 -7.7(2) . . . . ?
O1 C1 C6 C11 173.89(14) . . . . ?
C11 C6 C7 C8 1.3(3) . . . . ?
C1 C6 C7 C8 -176.86(16) . . . . ?
C6 C7 C8 C9 0.1(3) . . . . ?
C7 C8 C9 C10 -1.0(3) . . . . ?
C8 C9 C10 C11 0.6(3) . . . . ?
C9 C10 C11 C6 0.8(2) . . . . ?
C9 C10 C11 Sn1 -177.65(13) . . . . ?
C7 C6 C11 C10 -1.7(2) . . . . ?
C1 C6 C11 C10 176.50(15) . . . . ?
C7 C6 C11 Sn1 176.69(12) . . . . ?
C1 C6 C11 Sn1 -5.1(2) . . . . ?
C17 C12 C13 C14 0.1(3) . . . . ?
Sn1 C12 C13 C14 179.71(14) . . . . ?
C12 C13 C14 C15 0.1(3) . . . . ?
C13 C14 C15 C16 -0.2(3) . . . . ?
C14 C15 C16 C17 0.0(3) . . . . ?
C15 C16 C17 C12 0.3(3) . . . . ?
C13 C12 C17 C16 -0.3(3) . . . . ?
Sn1 C12 C17 C16 -179.90(15) . . . . ?
C23 C18 C19 C20 0.2(3) . . . . ?
Sn1 C18 C19 C20 178.18(15) . . . . ?
C18 C19 C20 C21 1.1(3) . . . . ?
C19 C20 C21 C22 -1.3(3) . . . . ?
C20 C21 C22 C23 0.0(3) . . . . ?
C21 C22 C23 C18 1.3(3) . . . . ?
C19 C18 C23 C22 -1.4(3) . . . . ?
Sn1 C18 C23 C22 -179.47(14) . . . . ?
C29 C24 C25 C26 1.3(3) . . . . ?
Sn1 C24 C25 C26 -175.25(17) . . . . ?
C24 C25 C26 C27 -0.8(4) . . . . ?
C25 C26 C27 C28 -0.4(3) . . . . ?
C26 C27 C28 C29 1.0(3) . . . . ?
C25 C24 C29 C28 -0.7(3) . . . . ?
Sn1 C24 C29 C28 175.86(14) . . . . ?
C27 C28 C29 C24 -0.4(3) . . . . ?
